data_2202811
loop_
_publ_author_name
'Zeller, Matthias'
'Lazich, Evelyn'
'Hunter, Allen D.'

_publ_section_title
;
 Dicarbonyl(\h^5^-cyclopentadienyl)iodoiron(II)
;
_journal_issue 10
_journal_name_full 'Acta Crystallographica Section E'
_journal_page_first m914
_journal_page_last m915
_journal_paper_doi 10.1107/S1600536803019950
_journal_volume 59
_journal_year 2003
_chemical_formula_iupac '[Fe (C5 H5) (C O)2 I]'
_chemical_formula_moiety 'C7 H5 Fe I O2'
_chemical_formula_sum 'C7 H5 Fe I O2'
_chemical_formula_weight 303.86
_chemical_name_common ' eta5-cyclopentadienyldicarbonyliodoiron'
_chemical_name_systematic ' eta5-cyclopentadienyldicarbonyliodoiron'
_space_group_IT_number 14
_symmetry_cell_setting monoclinic
_symmetry_space_group_name_Hall '-P 2ybc'
_symmetry_space_group_name_H-M 'P 1 21/c 1'
_atom_sites_solution_hydrogens geom
_atom_sites_solution_primary direct
_atom_sites_solution_secondary difmap
_cell_angle_alpha 90.00
_cell_angle_beta 101.5020(10)
_cell_angle_gamma 90.00
_cell_formula_units_Z 8
_cell_length_a 13.1442(7)
_cell_length_b 10.2568(6)
_cell_length_c 12.8680(7)
_cell_measurement_reflns_used 6438
_cell_measurement_temperature 100(2)
_cell_measurement_theta_max 28.294
_cell_measurement_theta_min 2.5385
_cell_volume 1699.99(16)
_computing_cell_refinement 'SAINT-Plus (Bruker, 1997-1999)'
_computing_data_collection 'SMART (Bruker, 1997-2000)'
_computing_data_reduction SAINT-Plus
_computing_molecular_graphics SHELXL97
_computing_structure_refinement 'SHELXL97 (Sheldrick, 1997)'
_computing_structure_solution 'SHELXS97 (Sheldrick, 1997)'
_diffrn_ambient_temperature 100(2)
_diffrn_measured_fraction_theta_full 0.997
_diffrn_measured_fraction_theta_max 0.997
_diffrn_measurement_device_type 'Bruker AXS SMART APEX CCD diffractometer'
_diffrn_measurement_method '\w scans'
_diffrn_radiation_monochromator graphite
_diffrn_radiation_source 'fine-focus sealed tube'
_diffrn_radiation_type 'Mo K\a'
_diffrn_radiation_wavelength 0.71073
_diffrn_reflns_av_R_equivalents 0.0253
_diffrn_reflns_av_sigmaI/netI 0.0206
_diffrn_reflns_limit_h_max 17
_diffrn_reflns_limit_h_min -17
_diffrn_reflns_limit_k_max 13
_diffrn_reflns_limit_k_min -13
_diffrn_reflns_limit_l_max 17
_diffrn_reflns_limit_l_min -17
_diffrn_reflns_number 17192
_diffrn_reflns_theta_full 28.31
_diffrn_reflns_theta_max 28.31
_diffrn_reflns_theta_min 1.58
_diffrn_standards_decay_% none
_diffrn_standards_interval_count \\infty
_diffrn_standards_interval_time \\infty
_diffrn_standards_number 0
_exptl_absorpt_coefficient_mu 5.350
_exptl_absorpt_correction_T_max 0.4000
_exptl_absorpt_correction_T_min 0.2945
_exptl_absorpt_correction_type multi-scan
_exptl_absorpt_process_details 'SADABS in SAINT-Plus (Bruker, 1997-1999)'
_exptl_crystal_colour red
_exptl_crystal_density_diffrn 2.374
_exptl_crystal_density_meas ?
_exptl_crystal_density_method 'not measured'
_exptl_crystal_description block
_exptl_crystal_F_000 1136
_exptl_crystal_size_max 0.22
_exptl_crystal_size_mid 0.17
_exptl_crystal_size_min 0.17
_refine_diff_density_max 0.663
_refine_diff_density_min -0.686
_refine_ls_extinction_method none
_refine_ls_goodness_of_fit_ref 1.322
_refine_ls_hydrogen_treatment refxyz
_refine_ls_matrix_type full
_refine_ls_number_parameters 229
_refine_ls_number_reflns 4207
_refine_ls_number_restraints 0
_refine_ls_restrained_S_all 1.322
_refine_ls_R_factor_all 0.0268
_refine_ls_R_factor_gt 0.0256
_refine_ls_shift/su_max 0.001
_refine_ls_shift/su_mean 0.000
_refine_ls_structure_factor_coef Fsqd
_refine_ls_weighting_details 'calc w = 1/[\s^2^(Fo^2^)+(0.0698P)^2^+0.6662P] where P = (Fo^2^+2Fc^2^)/3'
_refine_ls_weighting_scheme calc
_refine_ls_wR_factor_gt 0.0584
_refine_ls_wR_factor_ref 0.0589
_reflns_number_gt 4077
_reflns_number_total 4207
_reflns_threshold_expression I>2\s(I)
_cod_data_source_file ob6294.cif
_cod_data_source_block I
_cod_depositor_comments
;
The following automatic conversions were performed:

'_exptl_crystal_density_meas' value 'not measured' was changed to '?'
- the value is perceived as not measured.

Automatic conversion script
Id: cif_fix_values 3008 2015-01-20 13:52:24Z robertas 
;
_cod_original_sg_symbol_H-M 'P 21/c'
_cod_database_code 2202811
_cod_database_fobs_code 2202811

loop_
_symmetry_equiv_pos_as_xyz
'x, y, z'
'-x, y+1/2, -z+1/2'
'-x, -y, -z'
'x, -y-1/2, z-1/2'

loop_
_atom_site_label
_atom_site_fract_x
_atom_site_fract_y
_atom_site_fract_z
_atom_site_U_iso_or_equiv
_atom_site_adp_type
_atom_site_calc_flag
_atom_site_refinement_flags
_atom_site_occupancy
_atom_site_disorder_assembly
_atom_site_disorder_group
_atom_site_type_symbol
C3 0.1225(2) 0.6623(3) 0.2019(2) 0.0188(5) Uani d . 1 . . C
I2 -0.094569(13) 0.808051(18) 0.159742(14) 0.02053(6) Uani d . 1 . . I
I1 0.403466(13) 0.728593(18) 0.660422(14) 0.02062(6) Uani d . 1 . . I
Fe1 0.59128(3) 0.71181(4) 0.77286(3) 0.01426(8) Uani d . 1 . . Fe
Fe2 0.09140(3) 0.79639(4) 0.27729(3) 0.01455(8) Uani d . 1 . . Fe
O4 0.16071(16) 0.9916(2) 0.14107(16) 0.0258(4) Uani d . 1 . . O
O2 0.66637(15) 0.9193(2) 0.65208(15) 0.0252(4) Uani d . 1 . . O
O3 0.14488(16) 0.5759(2) 0.15554(15) 0.0252(4) Uani d . 1 . . O
O1 0.63702(16) 0.5034(2) 0.63439(16) 0.0261(4) Uani d . 1 . . O
C1 0.6182(2) 0.5845(3) 0.6879(2) 0.0192(5) Uani d . 1 . . C
C23 0.2050(2) 0.8344(3) 0.4111(2) 0.0266(6) Uani d . 1 . . C
C4 0.1334(2) 0.9153(3) 0.1936(2) 0.0185(5) Uani d . 1 . . C
C24 0.1688(2) 0.7049(3) 0.4163(2) 0.0216(6) Uani d . 1 . . C
C2 0.6354(2) 0.8374(3) 0.6972(2) 0.0189(5) Uani d . 1 . . C
C10 0.5610(2) 0.6159(3) 0.9076(2) 0.0242(6) Uani d . 1 . . C
C21 0.0313(3) 0.8428(3) 0.4136(2) 0.0277(6) Uani d . 1 . . C
C14 0.6682(2) 0.6095(3) 0.9050(2) 0.0258(6) Uani d . 1 . . C
C11 0.5351(3) 0.7500(4) 0.9132(2) 0.0321(7) Uani d . 1 . . C
C12 0.6246(3) 0.8252(3) 0.9125(2) 0.0361(8) Uani d . 1 . . C
C20 0.0604(2) 0.7095(3) 0.4166(2) 0.0230(6) Uani d . 1 . . C
C13 0.7068(3) 0.7387(4) 0.9064(2) 0.0315(7) Uani d . 1 . . C
C22 0.1196(3) 0.9198(3) 0.4101(2) 0.0307(7) Uani d . 1 . . C
H14 0.711(3) 0.535(4) 0.901(3) 0.037 Uiso d . 1 . . H
H24 0.211(3) 0.633(4) 0.417(3) 0.037 Uiso d . 1 . . H
H20 0.019(3) 0.633(4) 0.416(3) 0.037 Uiso d . 1 . . H
H21 -0.033(3) 0.872(4) 0.411(3) 0.037 Uiso d . 1 . . H
H10 0.521(3) 0.542(4) 0.906(3) 0.037 Uiso d . 1 . . H
H13 0.775(3) 0.762(4) 0.905(3) 0.037 Uiso d . 1 . . H
H22 0.119(3) 1.008(4) 0.410(3) 0.037 Uiso d . 1 . . H
H11 0.464(3) 0.782(4) 0.915(3) 0.037 Uiso d . 1 . . H
H12 0.623(3) 0.921(4) 0.911(3) 0.037 Uiso d . 1 . . H
H23 0.267(3) 0.862(4) 0.410(3) 0.037 Uiso d . 1 . . H

loop_
_atom_site_aniso_label
_atom_site_aniso_U_11
_atom_site_aniso_U_22
_atom_site_aniso_U_33
_atom_site_aniso_U_12
_atom_site_aniso_U_13
_atom_site_aniso_U_23
C3 0.0161(12) 0.0227(13) 0.0174(12) -0.0013(10) 0.0028(10) 0.0011(10)
I2 0.01349(9) 0.02518(10) 0.02109(10) 0.00063(6) -0.00093(7) -0.00300(6)
I1 0.01295(9) 0.02599(10) 0.02151(10) 0.00000(6) 0.00002(7) 0.00033(6)
Fe1 0.01325(18) 0.01689(17) 0.01249(17) -0.00003(13) 0.00221(14) 0.00027(13)
Fe2 0.01330(18) 0.01640(17) 0.01338(18) -0.00014(13) 0.00132(14) 0.00011(13)
O4 0.0261(11) 0.0269(11) 0.0246(10) -0.0033(8) 0.0057(8) 0.0056(8)
O2 0.0260(11) 0.0266(10) 0.0223(10) -0.0062(8) 0.0033(8) 0.0034(8)
O3 0.0303(11) 0.0232(10) 0.0232(10) 0.0033(8) 0.0081(8) -0.0023(8)
O1 0.0322(11) 0.0240(10) 0.0236(10) 0.0017(9) 0.0094(9) -0.0037(8)
C1 0.0169(12) 0.0229(13) 0.0181(12) -0.0008(10) 0.0040(10) 0.0040(10)
C23 0.0250(15) 0.0342(16) 0.0170(13) -0.0116(13) -0.0042(11) 0.0046(12)
C4 0.0144(12) 0.0209(13) 0.0187(12) 0.0013(10) 0.0002(10) -0.0008(10)
C24 0.0248(14) 0.0215(13) 0.0165(12) 0.0066(11) -0.0007(11) 0.0035(10)
C2 0.0151(12) 0.0255(13) 0.0153(12) 0.0004(10) 0.0012(10) -0.0038(10)
C10 0.0261(14) 0.0297(15) 0.0168(13) -0.0064(12) 0.0046(11) 0.0052(11)
C21 0.0306(16) 0.0393(17) 0.0138(12) 0.0137(14) 0.0055(11) 0.0001(12)
C14 0.0295(15) 0.0326(16) 0.0136(12) 0.0099(13) 0.0000(11) 0.0040(11)
C11 0.0372(18) 0.0460(19) 0.0146(13) 0.0183(15) 0.0085(13) 0.0040(13)
C12 0.069(3) 0.0230(15) 0.0147(14) -0.0043(15) 0.0039(15) -0.0045(11)
C20 0.0251(15) 0.0282(15) 0.0159(13) -0.0049(12) 0.0044(11) 0.0013(11)
C13 0.0251(16) 0.050(2) 0.0162(13) -0.0132(14) -0.0032(12) 0.0033(13)
C22 0.057(2) 0.0169(13) 0.0165(13) -0.0002(13) 0.0020(13) -0.0017(11)

loop_
_atom_type_symbol
_atom_type_description
_atom_type_scat_dispersion_real
_atom_type_scat_dispersion_imag
_atom_type_scat_source
C C 0.0033 0.0016 'International Tables Vol C Tables 4.2.6.8 and 6.1.1.4'
H H 0.0000 0.0000 'International Tables Vol C Tables 4.2.6.8 and 6.1.1.4'
O O 0.0106 0.0060 'International Tables Vol C Tables 4.2.6.8 and 6.1.1.4'
Fe Fe 0.3463 0.8444 'International Tables Vol C Tables 4.2.6.8 and 6.1.1.4'
I I -0.4742 1.8119 'International Tables Vol C Tables 4.2.6.8 and 6.1.1.4'

loop_
_geom_angle_atom_site_label_1
_geom_angle_atom_site_label_2
_geom_angle_atom_site_label_3
_geom_angle
_geom_angle_publ_flag
O3 C3 Fe2 178.1(3) ?
C2 Fe1 C1 93.95(12) yes
C2 Fe1 C13 95.29(12) ?
C1 Fe1 C13 113.82(14) ?
C2 Fe1 C14 130.82(12) ?
C1 Fe1 C14 90.48(12) ?
C13 Fe1 C14 39.93(13) ?
C2 Fe1 C10 157.94(12) ?
C1 Fe1 C10 104.86(12) ?
C13 Fe1 C10 66.78(12) ?
C14 Fe1 C10 39.63(12) ?
C2 Fe1 C12 91.82(13) ?
C1 Fe1 C12 153.15(14) ?
C13 Fe1 C12 39.44(15) ?
C14 Fe1 C12 66.28(13) ?
C10 Fe1 C12 66.21(12) ?
C2 Fe1 C11 122.62(13) ?
C1 Fe1 C11 143.42(13) ?
C13 Fe1 C11 65.87(14) ?
C14 Fe1 C11 65.91(12) ?
C10 Fe1 C11 39.41(12) ?
C12 Fe1 C11 38.88(14) ?
C2 Fe1 I1 91.41(8) yes
C1 Fe1 I1 89.41(9) yes
C13 Fe1 I1 155.22(10) ?
C14 Fe1 I1 137.65(9) ?
C10 Fe1 I1 100.07(8) ?
C12 Fe1 I1 116.66(11) ?
C11 Fe1 I1 90.48(10) ?
C3 Fe2 C4 93.83(12) yes
C3 Fe2 C23 113.11(13) ?
C4 Fe2 C23 96.55(12) ?
C3 Fe2 C24 89.69(12) ?
C4 Fe2 C24 131.68(12) ?
C23 Fe2 C24 39.69(11) ?
C3 Fe2 C22 152.70(13) ?
C4 Fe2 C22 93.09(12) ?
C23 Fe2 C22 39.77(13) ?
C24 Fe2 C22 66.28(12) ?
C3 Fe2 C20 103.95(12) ?
C4 Fe2 C20 159.18(12) ?
C23 Fe2 C20 66.69(12) ?
C24 Fe2 C20 39.60(11) ?
C22 Fe2 C20 66.17(12) ?
C3 Fe2 C21 142.27(13) ?
C4 Fe2 C21 123.90(13) ?
C23 Fe2 C21 66.18(13) ?
C24 Fe2 C21 65.84(11) ?
C22 Fe2 C21 39.11(13) ?
C20 Fe2 C21 39.18(12) ?
C3 Fe2 I2 90.55(9) yes
C4 Fe2 I2 89.18(8) yes
C23 Fe2 I2 155.09(10) ?
C24 Fe2 I2 139.02(8) ?
C22 Fe2 I2 115.93(10) ?
C20 Fe2 I2 101.22(8) ?
C21 Fe2 I2 90.51(9) ?
O1 C1 Fe1 178.9(3) ?
C24 C23 C22 107.8(3) ?
C24 C23 Fe2 70.78(16) ?
C22 C23 Fe2 70.92(17) ?
C24 C23 H23 129(3) ?
C22 C23 H23 123(3) ?
Fe2 C23 H23 125(2) ?
O4 C4 Fe2 179.4(3) ?
C23 C24 C20 108.3(3) ?
C23 C24 Fe2 69.53(16) ?
C20 C24 Fe2 70.86(16) ?
C23 C24 H24 123(2) ?
C20 C24 H24 129(2) ?
Fe2 C24 H24 123(2) ?
O2 C2 Fe1 177.4(2) ?
C14 C10 C11 107.2(3) ?
C14 C10 Fe1 69.48(16) ?
C11 C10 Fe1 71.07(17) ?
C14 C10 H10 122(2) ?
C11 C10 H10 131(2) ?
Fe1 C10 H10 124(2) ?
C22 C21 C20 108.7(3) ?
C22 C21 Fe2 69.80(17) ?
C20 C21 Fe2 70.25(16) ?
C22 C21 H21 127(2) ?
C20 C21 H21 125(2) ?
Fe2 C21 H21 124(2) ?
C10 C14 C13 108.2(3) ?
C10 C14 Fe1 70.88(16) ?
C13 C14 Fe1 69.75(17) ?
C10 C14 H14 129(2) ?
C13 C14 H14 123(2) ?
Fe1 C14 H14 124(2) ?
C12 C11 C10 108.7(3) ?
C12 C11 Fe1 70.28(18) ?
C10 C11 Fe1 69.53(16) ?
C12 C11 H11 127(2) ?
C10 C11 H11 124(2) ?
Fe1 C11 H11 125(2) ?
C11 C12 C13 107.8(3) ?
C11 C12 Fe1 70.83(18) ?
C13 C12 Fe1 68.78(18) ?
C11 C12 H12 122(2) ?
C13 C12 H12 130(2) ?
Fe1 C12 H12 122(2) ?
C21 C20 C24 107.2(3) ?
C21 C20 Fe2 70.57(16) ?
C24 C20 Fe2 69.55(16) ?
C21 C20 H20 130(2) ?
C24 C20 H20 123(2) ?
Fe2 C20 H20 123(2) ?
C12 C13 C14 108.1(3) ?
C12 C13 Fe1 71.77(19) ?
C14 C13 Fe1 70.32(17) ?
C12 C13 H13 126(2) ?
C14 C13 H13 126(2) ?
Fe1 C13 H13 125(2) ?
C21 C22 C23 107.9(3) ?
C21 C22 Fe2 71.08(17) ?
C23 C22 Fe2 69.31(17) ?
C21 C22 H22 124(2) ?
C23 C22 H22 128(2) ?
Fe2 C22 H22 127(2) ?

loop_
_geom_bond_atom_site_label_1
_geom_bond_atom_site_label_2
_geom_bond_site_symmetry_2
_geom_bond_distance
_geom_bond_publ_flag
C3 O3 . 1.139(3) ?
C3 Fe2 . 1.777(3) yes
I2 Fe2 . 2.6082(4) yes
I1 Fe1 . 2.6063(4) yes
Fe1 C2 . 1.780(3) yes
Fe1 C1 . 1.783(3) yes
Fe1 C13 . 2.073(3) ?
Fe1 C14 . 2.080(3) ?
Fe1 C10 . 2.099(3) ?
Fe1 C12 . 2.112(3) ?
Fe1 C11 . 2.119(3) ?
Fe2 C4 . 1.785(3) yes
Fe2 C23 . 2.079(3) ?
Fe2 C24 . 2.095(3) ?
Fe2 C22 . 2.100(3) ?
Fe2 C20 . 2.112(3) ?
Fe2 C21 . 2.116(3) ?
O4 C4 . 1.138(3) ?
O2 C2 . 1.142(3) ?
O1 C1 . 1.138(3) ?
C23 C24 . 1.417(4) ?
C23 C22 . 1.421(5) ?
C23 H23 . 0.87(4) ?
C24 C20 . 1.425(4) ?
C24 H24 . 0.92(4) ?
C10 C14 . 1.417(4) ?
C10 C11 . 1.422(5) ?
C10 H10 . 0.92(4) ?
C21 C22 . 1.411(5) ?
C21 C20 . 1.418(4) ?
C21 H21 . 0.90(4) ?
C14 C13 . 1.418(5) ?
C14 H14 . 0.96(4) ?
C11 C12 . 1.408(5) ?
C11 H11 . 1.00(4) ?
C12 C13 . 1.413(5) ?
C12 H12 . 0.99(4) ?
C20 H20 . 0.95(4) ?
C13 H13 . 0.93(4) ?
C22 H22 . 0.90(4) ?
